data_7019706
loop_
_publ_author_name
'Neu, Rebecca C.'
'M\'enard, Gabriel'
'Stephan, Douglas W.'

_publ_section_title
;
 Exchange chemistry of tBu(3)P(CO(2))B(C(6)F(5))(2)Cl.
;
_journal_issue 30
_journal_name_full 'Dalton transactions (Cambridge, England : 2003)'
_journal_page_first 9016
_journal_page_last 9018
_journal_paper_doi 10.1039/c2dt30206c
_journal_volume 41
_journal_year 2012
_chemical_formula_sum 'C26 H27 B F13 O5 P S'
_chemical_formula_weight 740.32
_space_group_IT_number 2
_symmetry_cell_setting triclinic
_symmetry_space_group_name_Hall '-P 1'
_symmetry_space_group_name_H-M 'P -1'
_atom_sites_solution_hydrogens geom
_atom_sites_solution_primary direct
_atom_sites_solution_secondary difmap
_audit_creation_method shelxl-97
_cell_angle_alpha 98.1230(10)
_cell_angle_beta 97.127(2)
_cell_angle_gamma 106.6580(10)
_cell_formula_units_Z 2
_cell_length_a 9.7343(4)
_cell_length_b 10.7665(4)
_cell_length_c 14.9487(6)
_cell_measurement_reflns_used 9907
_cell_measurement_temperature 150(2)
_cell_measurement_theta_max 27.50
_cell_measurement_theta_min 2.41
_cell_volume 1463.34(10)
_computing_cell_refinement 'Bruker SMART'
_computing_data_collection 'Bruker SMART'
_computing_data_reduction 'Bruker SAINT'
_computing_molecular_graphics 'Bruker SHELXTL'
_computing_publication_material 'Bruker SHELXTL'
_computing_structure_refinement 'SHELXL-97 (Sheldrick, 1997)'
_computing_structure_solution 'SHELXS-97 (Sheldrick, 1990)'
_diffrn_ambient_temperature 150(2)
_diffrn_measured_fraction_theta_full 0.994
_diffrn_measured_fraction_theta_max 0.994
_diffrn_measurement_device_type 'CCD area detector'
_diffrn_measurement_method 'phi and omega scans'
_diffrn_radiation_monochromator graphite
_diffrn_radiation_source 'fine-focus sealed tube'
_diffrn_radiation_type mok\a
_diffrn_radiation_wavelength 0.71073
_diffrn_reflns_av_R_equivalents 0.0226
_diffrn_reflns_av_sigmaI/netI 0.0203
_diffrn_reflns_limit_h_max 12
_diffrn_reflns_limit_h_min -12
_diffrn_reflns_limit_k_max 13
_diffrn_reflns_limit_k_min -11
_diffrn_reflns_limit_l_max 19
_diffrn_reflns_limit_l_min -19
_diffrn_reflns_number 24536
_diffrn_reflns_theta_full 27.51
_diffrn_reflns_theta_max 27.51
_diffrn_reflns_theta_min 2.01
_exptl_absorpt_coefficient_mu 0.287
_exptl_absorpt_correction_T_max 0.7456
_exptl_absorpt_correction_T_min 0.6979
_exptl_absorpt_correction_type multi-scan
_exptl_absorpt_process_details sadabs
_exptl_crystal_colour colourless
_exptl_crystal_density_diffrn 1.680
_exptl_crystal_density_method 'not measured'
_exptl_crystal_description block
_exptl_crystal_F_000 752
_exptl_crystal_size_max 0.34
_exptl_crystal_size_mid 0.32
_exptl_crystal_size_min 0.30
_refine_diff_density_max 0.550
_refine_diff_density_min -0.413
_refine_diff_density_rms 0.048
_refine_ls_extinction_method none
_refine_ls_goodness_of_fit_ref 1.043
_refine_ls_hydrogen_treatment mixed
_refine_ls_matrix_type full
_refine_ls_number_parameters 444
_refine_ls_number_reflns 6690
_refine_ls_number_restraints 0
_refine_ls_restrained_S_all 1.043
_refine_ls_R_factor_all 0.0354
_refine_ls_R_factor_gt 0.0303
_refine_ls_shift/su_max 0.000
_refine_ls_shift/su_mean 0.000
_refine_ls_structure_factor_coef Fsqd
_refine_ls_weighting_details 'calc w=1/[\s^2^(Fo^2^)+(0.0427P)^2^+0.6114P] where P=(Fo^2^+2Fc^2^)/3'
_refine_ls_weighting_scheme calc
_refine_ls_wR_factor_gt 0.0803
_refine_ls_wR_factor_ref 0.0835
_reflns_number_gt 5865
_reflns_number_total 6690
_reflns_threshold_expression >2sigma(i)
_cod_data_source_file c2dt30206c.txt
_cod_data_source_block compound2_C26H27BF13O5PS
_cod_depositor_comments
;
The following automatic conversions were performed:

'_symmetry_cell_setting' value 'Triclinic' changed to 'triclinic'
according to /home/saulius/struct/CIF-dictionaries/cif_core.dic
dictionary named 'cif_core.dic' version 2.4.1 from 2010-06-29.

Automatic conversion script
Id: cif_fix_values 1891 2012-01-12 08:04:46Z andrius 
;
_cod_original_sg_symbol_H-M P-1
_cod_database_code 7019706

loop_
_symmetry_equiv_pos_as_xyz
'x, y, z'
'-x, -y, -z'

loop_
_atom_site_label
_atom_site_type_symbol
_atom_site_fract_x
_atom_site_fract_y
_atom_site_fract_z
_atom_site_U_iso_or_equiv
_atom_site_adp_type
_atom_site_occupancy
_atom_site_symmetry_multiplicity
_atom_site_calc_flag
_atom_site_refinement_flags
S1 S 0.19149(4) 0.65154(3) 0.13474(2) 0.02047(8) Uani 1 1 d .
P1 P 0.37198(3) 0.27250(3) 0.16440(2) 0.01431(8) Uani 1 1 d .
F1 F 0.23039(10) 0.47379(8) 0.41267(6) 0.0289(2) Uani 1 1 d .
F2 F 0.12951(10) 0.56128(10) 0.55775(6) 0.0345(2) Uani 1 1 d .
F3 F 0.16566(11) 0.82339(11) 0.60849(6) 0.0393(2) Uani 1 1 d .
F4 F 0.30698(11) 0.99732(9) 0.50846(7) 0.0357(2) Uani 1 1 d .
F5 F 0.40904(9) 0.91200(8) 0.36277(6) 0.02623(19) Uani 1 1 d .
F6 F 0.58513(9) 0.60589(9) 0.42928(6) 0.02593(19) Uani 1 1 d .
F7 F 0.87068(9) 0.73687(10) 0.48349(6) 0.0327(2) Uani 1 1 d .
F8 F 1.00734(9) 0.92478(9) 0.39287(6) 0.0322(2) Uani 1 1 d .
F9 F 0.85676(9) 0.97331(9) 0.24268(6) 0.0295(2) Uani 1 1 d .
F10 F 0.57456(9) 0.84981(8) 0.18986(6) 0.02383(18) Uani 1 1 d .
F11 F 0.03066(10) 0.53665(11) 0.24544(7) 0.0405(2) Uani 1 1 d .
F12 F 0.04376(12) 0.73976(11) 0.24889(9) 0.0483(3) Uani 1 1 d .
F13 F -0.08621(10) 0.59153(12) 0.13393(8) 0.0480(3) Uani 1 1 d .
O1 O 0.35462(10) 0.50266(9) 0.25933(6) 0.01584(18) Uani 1 1 d .
O2 O 0.48186(11) 0.52050(9) 0.14302(7) 0.0217(2) Uani 1 1 d .
O3 O 0.31887(10) 0.70533(9) 0.21213(6) 0.01856(19) Uani 1 1 d .
O4 O 0.18567(12) 0.75270(11) 0.08417(8) 0.0315(3) Uani 1 1 d .
O5 O 0.17712(13) 0.52291(11) 0.08778(8) 0.0349(3) Uani 1 1 d .
C1 C 0.32384(14) 0.68771(13) 0.37926(9) 0.0175(3) Uani 1 1 d .
C2 C 0.25200(14) 0.60422(14) 0.43302(9) 0.0204(3) Uani 1 1 d .
C3 C 0.19844(15) 0.64739(16) 0.50899(10) 0.0247(3) Uani 1 1 d .
C4 C 0.21696(16) 0.78023(17) 0.53476(10) 0.0272(3) Uani 1 1 d .
C5 C 0.28858(16) 0.86757(15) 0.48467(10) 0.0253(3) Uani 1 1 d .
C6 C 0.34003(15) 0.82069(14) 0.40925(9) 0.0204(3) Uani 1 1 d .
C7 C 0.56516(14) 0.72265(12) 0.30807(9) 0.0162(2) Uani 1 1 d .
C8 C 0.64901(15) 0.69777(13) 0.38158(9) 0.0186(3) Uani 1 1 d .
C9 C 0.79600(15) 0.76269(14) 0.41066(9) 0.0216(3) Uani 1 1 d .
C10 C 0.86559(14) 0.85762(14) 0.36463(10) 0.0220(3) Uani 1 1 d .
C11 C 0.78859(15) 0.88379(13) 0.28942(10) 0.0198(3) Uani 1 1 d .
C12 C 0.64159(14) 0.81695(13) 0.26298(9) 0.0175(3) Uani 1 1 d .
C13 C 0.40762(14) 0.45724(12) 0.18924(9) 0.0156(2) Uani 1 1 d .
C14 C 0.56552(15) 0.26674(14) 0.17822(10) 0.0212(3) Uani 1 1 d .
C15 C 0.65784(16) 0.37085(15) 0.26184(11) 0.0276(3) Uani 1 1 d .
H15A H 0.7549 0.3607 0.2741 0.041 Uiso 1 1 calc R
H15B H 0.6106 0.3587 0.3156 0.041 Uiso 1 1 calc R
H15C H 0.6667 0.4594 0.2491 0.041 Uiso 1 1 calc R
C16 C 0.63725(17) 0.30054(16) 0.09482(11) 0.0286(3) Uani 1 1 d .
H16A H 0.6290 0.3854 0.0826 0.043 Uiso 1 1 calc R
H16B H 0.5881 0.2315 0.0410 0.043 Uiso 1 1 calc R
H16C H 0.7403 0.3062 0.1078 0.043 Uiso 1 1 calc R
C17 C 0.57188(17) 0.12924(15) 0.19205(11) 0.0276(3) Uani 1 1 d .
H17A H 0.5084 0.0623 0.1407 0.041 Uiso 1 1 calc R
H17B H 0.5391 0.1111 0.2496 0.041 Uiso 1 1 calc R
H17C H 0.6722 0.1269 0.1946 0.041 Uiso 1 1 calc R
C18 C 0.27267(15) 0.20973(13) 0.04243(9) 0.0203(3) Uani 1 1 d .
C19 C 0.32969(18) 0.30913(15) -0.01973(10) 0.0258(3) Uani 1 1 d .
H19A H 0.2810 0.2721 -0.0833 0.039 Uiso 1 1 calc R
H19B H 0.4350 0.3268 -0.0159 0.039 Uiso 1 1 calc R
H19C H 0.3093 0.3916 0.0006 0.039 Uiso 1 1 calc R
C20 C 0.29179(18) 0.07577(14) 0.00509(10) 0.0265(3) Uani 1 1 d .
H20A H 0.2588 0.0136 0.0457 0.040 Uiso 1 1 calc R
H20B H 0.3948 0.0877 0.0024 0.040 Uiso 1 1 calc R
H20C H 0.2340 0.0409 -0.0566 0.040 Uiso 1 1 calc R
C21 C 0.10947(16) 0.19190(15) 0.03703(11) 0.0282(3) Uani 1 1 d .
H21A H 0.0617 0.1687 -0.0274 0.042 Uiso 1 1 calc R
H21B H 0.0963 0.2744 0.0657 0.042 Uiso 1 1 calc R
H21C H 0.0662 0.1212 0.0693 0.042 Uiso 1 1 calc R
C22 C 0.26641(15) 0.19308(13) 0.24956(9) 0.0196(3) Uani 1 1 d .
C23 C 0.21903(17) 0.04157(14) 0.22348(11) 0.0264(3) Uani 1 1 d .
H23A H 0.1700 0.0029 0.2710 0.040 Uiso 1 1 calc R
H23B H 0.3049 0.0127 0.2182 0.040 Uiso 1 1 calc R
H23C H 0.1520 0.0127 0.1646 0.040 Uiso 1 1 calc R
C25 C 0.36064(17) 0.23635(15) 0.34616(10) 0.0259(3) Uani 1 1 d .
H25A H 0.3946 0.3329 0.3623 0.039 Uiso 1 1 calc R
H25B H 0.4447 0.2034 0.3466 0.039 Uiso 1 1 calc R
H25C H 0.3025 0.2002 0.3909 0.039 Uiso 1 1 calc R
C26 C 0.03578(16) 0.62854(15) 0.19420(11) 0.0283(3) Uani 1 1 d .
B1 B 0.39022(15) 0.64889(14) 0.28825(10) 0.0155(3) Uani 1 1 d .
C24 C 0.12816(16) 0.23567(15) 0.25405(11) 0.0254(3) Uani 1 1 d .
H24C H 0.148(2) 0.3284(19) 0.2598(12) 0.030(5) Uiso 1 1 d .
H24A H 0.051(2) 0.1897(18) 0.2023(13) 0.032(5) Uiso 1 1 d .
H24B H 0.091(2) 0.213(2) 0.3095(15) 0.043(5) Uiso 1 1 d .

loop_
_atom_site_aniso_label
_atom_site_aniso_U_11
_atom_site_aniso_U_22
_atom_site_aniso_U_33
_atom_site_aniso_U_23
_atom_site_aniso_U_13
_atom_site_aniso_U_12
S1 0.02328(17) 0.01902(17) 0.01925(17) 0.00077(13) -0.00060(12) 0.00990(13)
P1 0.01789(16) 0.00996(15) 0.01519(16) 0.00211(12) 0.00346(12) 0.00435(12)
F1 0.0413(5) 0.0179(4) 0.0260(4) 0.0039(3) 0.0134(4) 0.0039(4)
F2 0.0317(5) 0.0442(6) 0.0214(4) 0.0043(4) 0.0098(4) 0.0008(4)
F3 0.0396(5) 0.0537(6) 0.0250(5) -0.0084(4) 0.0109(4) 0.0205(5)
F4 0.0459(6) 0.0274(5) 0.0343(5) -0.0091(4) 0.0034(4) 0.0206(4)
F5 0.0340(5) 0.0156(4) 0.0292(5) 0.0024(3) 0.0054(4) 0.0087(3)
F6 0.0251(4) 0.0271(5) 0.0261(4) 0.0135(4) 0.0037(3) 0.0051(3)
F7 0.0240(4) 0.0441(6) 0.0286(5) 0.0116(4) -0.0031(4) 0.0088(4)
F8 0.0166(4) 0.0367(5) 0.0354(5) 0.0014(4) 0.0022(3) -0.0007(4)
F9 0.0259(4) 0.0249(5) 0.0357(5) 0.0107(4) 0.0109(4) -0.0003(3)
F10 0.0260(4) 0.0216(4) 0.0258(4) 0.0115(3) 0.0047(3) 0.0071(3)
F11 0.0290(5) 0.0440(6) 0.0475(6) 0.0221(5) 0.0050(4) 0.0040(4)
F12 0.0404(6) 0.0394(6) 0.0679(8) -0.0038(5) 0.0264(5) 0.0160(5)
F13 0.0212(5) 0.0569(7) 0.0604(7) 0.0196(6) -0.0082(4) 0.0057(4)
O1 0.0186(4) 0.0118(4) 0.0167(4) 0.0011(3) 0.0045(3) 0.0042(3)
O2 0.0291(5) 0.0143(5) 0.0226(5) 0.0043(4) 0.0108(4) 0.0053(4)
O3 0.0194(4) 0.0144(4) 0.0213(5) 0.0029(4) 0.0012(4) 0.0054(4)
O4 0.0371(6) 0.0346(6) 0.0268(6) 0.0118(5) 0.0011(5) 0.0164(5)
O5 0.0410(6) 0.0282(6) 0.0315(6) -0.0103(5) -0.0098(5) 0.0187(5)
C1 0.0162(6) 0.0173(6) 0.0177(6) -0.0003(5) 0.0005(5) 0.0060(5)
C2 0.0206(6) 0.0184(7) 0.0196(7) -0.0010(5) 0.0019(5) 0.0049(5)
C3 0.0196(6) 0.0332(8) 0.0184(7) 0.0028(6) 0.0031(5) 0.0048(6)
C4 0.0235(7) 0.0408(9) 0.0171(7) -0.0058(6) 0.0021(5) 0.0158(6)
C5 0.0255(7) 0.0235(7) 0.0256(7) -0.0064(6) -0.0016(6) 0.0134(6)
C6 0.0200(6) 0.0196(7) 0.0207(7) 0.0005(5) 0.0009(5) 0.0074(5)
C7 0.0182(6) 0.0117(6) 0.0182(6) -0.0005(5) 0.0038(5) 0.0052(5)
C8 0.0217(6) 0.0148(6) 0.0198(6) 0.0033(5) 0.0059(5) 0.0055(5)
C9 0.0211(6) 0.0255(7) 0.0190(6) 0.0020(5) 0.0013(5) 0.0105(5)
C10 0.0158(6) 0.0210(7) 0.0254(7) -0.0029(5) 0.0046(5) 0.0030(5)
C11 0.0224(6) 0.0138(6) 0.0235(7) 0.0023(5) 0.0096(5) 0.0045(5)
C12 0.0212(6) 0.0141(6) 0.0189(6) 0.0018(5) 0.0047(5) 0.0080(5)
C13 0.0176(6) 0.0126(6) 0.0164(6) 0.0017(5) 0.0020(5) 0.0052(5)
C14 0.0207(6) 0.0190(7) 0.0258(7) 0.0032(5) 0.0053(5) 0.0091(5)
C15 0.0207(7) 0.0279(8) 0.0315(8) 0.0011(6) -0.0008(6) 0.0074(6)
C16 0.0268(7) 0.0266(8) 0.0362(8) 0.0063(6) 0.0144(6) 0.0101(6)
C17 0.0326(8) 0.0237(8) 0.0324(8) 0.0063(6) 0.0062(6) 0.0172(6)
C18 0.0283(7) 0.0152(6) 0.0157(6) 0.0006(5) 0.0005(5) 0.0068(5)
C19 0.0412(8) 0.0208(7) 0.0172(7) 0.0047(5) 0.0042(6) 0.0122(6)
C20 0.0400(8) 0.0167(7) 0.0205(7) -0.0013(5) 0.0021(6) 0.0087(6)
C21 0.0272(7) 0.0233(7) 0.0293(8) 0.0013(6) -0.0048(6) 0.0059(6)
C22 0.0258(7) 0.0130(6) 0.0205(7) 0.0048(5) 0.0088(5) 0.0039(5)
C23 0.0351(8) 0.0137(7) 0.0307(8) 0.0077(6) 0.0114(6) 0.0037(6)
C25 0.0373(8) 0.0236(7) 0.0191(7) 0.0071(6) 0.0081(6) 0.0099(6)
C26 0.0199(7) 0.0255(8) 0.0382(9) 0.0066(6) 0.0014(6) 0.0060(6)
B1 0.0176(6) 0.0115(6) 0.0172(7) 0.0025(5) 0.0025(5) 0.0048(5)
C24 0.0236(7) 0.0183(7) 0.0326(8) 0.0023(6) 0.0115(6) 0.0023(6)

loop_
_atom_type_symbol
_atom_type_description
_atom_type_scat_dispersion_real
_atom_type_scat_dispersion_imag
_atom_type_scat_source
c c 0.0033 0.0016 'international tables vol c tables 4.2.6.8 and 6.1.1.4'
h h 0.0000 0.0000 'international tables vol c tables 4.2.6.8 and 6.1.1.4'
b b 0.0013 0.0007 'international tables vol c tables 4.2.6.8 and 6.1.1.4'
o o 0.0106 0.0060 'international tables vol c tables 4.2.6.8 and 6.1.1.4'
f f 0.0171 0.0103 'international tables vol c tables 4.2.6.8 and 6.1.1.4'
p p 0.1023 0.0942 'international tables vol c tables 4.2.6.8 and 6.1.1.4'
s s 0.1246 0.1234 'international tables vol c tables 4.2.6.8 and 6.1.1.4'

loop_
_geom_angle_atom_site_label_1
_geom_angle_atom_site_label_2
_geom_angle_atom_site_label_3
_geom_angle
O4 S1 O5 119.90(7)
O4 S1 O3 108.69(6)
O5 S1 O3 113.77(6)
O4 S1 C26 105.34(7)
O5 S1 C26 104.46(8)
O3 S1 C26 102.79(6)
C22 P1 C18 112.63(6)
C22 P1 C14 113.41(6)
C18 P1 C14 112.33(6)
C22 P1 C13 110.30(6)
C18 P1 C13 107.41(6)
C14 P1 C13 99.85(6)
C13 O1 B1 118.70(10)
S1 O3 B1 135.61(8)
C2 C1 C6 114.12(12)
C2 C1 B1 128.07(12)
C6 C1 B1 117.80(12)
F1 C2 C3 116.03(13)
F1 C2 C1 120.46(12)
C3 C2 C1 123.52(13)
F2 C3 C4 119.96(13)
F2 C3 C2 120.46(14)
C4 C3 C2 119.58(14)
F3 C4 C5 120.43(14)
F3 C4 C3 120.13(15)
C5 C4 C3 119.43(13)
F4 C5 C4 120.27(13)
F4 C5 C6 120.45(14)
C4 C5 C6 119.27(13)
F5 C6 C5 116.21(12)
F5 C6 C1 119.72(12)
C5 C6 C1 124.07(14)
C12 C7 C8 114.59(12)
C12 C7 B1 126.93(12)
C8 C7 B1 118.32(11)
F6 C8 C9 116.81(12)
F6 C8 C7 119.22(12)
C9 C8 C7 123.97(13)
F7 C9 C10 119.68(12)
F7 C9 C8 121.38(13)
C10 C9 C8 118.93(13)
F8 C10 C9 120.23(13)
F8 C10 C11 120.16(13)
C9 C10 C11 119.61(12)
F9 C11 C10 119.87(12)
F9 C11 C12 120.61(12)
C10 C11 C12 119.51(12)
F10 C12 C11 115.62(12)
F10 C12 C7 121.02(12)
C11 C12 C7 123.35(12)
O2 C13 O1 127.19(12)
O2 C13 P1 116.84(10)
O1 C13 P1 115.84(9)
C16 C14 C17 108.24(12)
C16 C14 C15 106.58(12)
C17 C14 C15 109.38(12)
C16 C14 P1 112.28(10)
C17 C14 P1 111.07(10)
C15 C14 P1 109.16(9)
C21 C18 C20 108.73(12)
C21 C18 C19 106.79(12)
C20 C18 C19 109.48(12)
C21 C18 P1 110.75(10)
C20 C18 P1 110.09(9)
C19 C18 P1 110.91(9)
C23 C22 C25 108.92(11)
C23 C22 C24 108.17(12)
C25 C22 C24 107.79(12)
C23 C22 P1 111.23(9)
C25 C22 P1 109.94(9)
C24 C22 P1 110.70(10)
F13 C26 F12 108.70(13)
F13 C26 F11 108.45(12)
F12 C26 F11 107.86(14)
F13 C26 S1 109.91(12)
F12 C26 S1 110.84(10)
F11 C26 S1 111.01(10)
O1 B1 O3 109.68(10)
O1 B1 C7 111.72(10)
O3 B1 C7 108.72(10)
O1 B1 C1 112.15(10)
O3 B1 C1 105.51(10)
C7 B1 C1 108.82(10)

loop_
_geom_bond_atom_site_label_1
_geom_bond_atom_site_label_2
_geom_bond_distance
S1 O4 1.4206(11)
S1 O5 1.4214(11)
S1 O3 1.5014(10)
S1 C26 1.8248(16)
P1 C22 1.8804(13)
P1 C18 1.8857(14)
P1 C14 1.8894(14)
P1 C13 1.8916(13)
F1 C2 1.3427(16)
F2 C3 1.3404(17)
F3 C4 1.3434(16)
F4 C5 1.3455(17)
F5 C6 1.3530(16)
F6 C8 1.3529(15)
F7 C9 1.3401(16)
F8 C10 1.3424(16)
F9 C11 1.3403(16)
F10 C12 1.3455(15)
F11 C26 1.3279(19)
F12 C26 1.3276(19)
F13 C26 1.3200(17)
O1 C13 1.3180(15)
O1 B1 1.4978(16)
O2 C13 1.1993(16)
O3 B1 1.5453(17)
C1 C2 1.3879(19)
C1 C6 1.3955(19)
C1 B1 1.629(2)
C2 C3 1.383(2)
C3 C4 1.381(2)
C4 C5 1.373(2)
C5 C6 1.379(2)
C7 C12 1.3869(18)
C7 C8 1.3898(19)
C7 B1 1.6283(19)
C8 C9 1.3825(19)
C9 C10 1.376(2)
C10 C11 1.381(2)
C11 C12 1.3822(19)
C14 C16 1.540(2)
C14 C17 1.541(2)
C14 C15 1.541(2)
C18 C21 1.535(2)
C18 C20 1.5422(19)
C18 C19 1.5444(19)
C22 C23 1.5395(19)
C22 C25 1.543(2)
C22 C24 1.547(2)
